data_2016033
loop_
_publ_author_name
'Balasubramanian Sridhar'
'Krishnan Ravikumar'

_publ_section_title
;
 Supramolecular hydrogen-bonded networks in adeninium phenylacetate
 phenylacetic acid monohydrate and adeninium 3-carboxypropionate
 monohydrate
;
_journal_coeditor_code GA3054
_journal_issue 7
_journal_name_full 'Acta Crystallographica Section C'
_journal_page_first o415
_journal_page_last o418
_journal_paper_doi 10.1107/S0108270107024493
_journal_volume 63
_journal_year 2007
_chemical_formula_iupac 'C5 H6 N5 + , C4 H3 O4 - , H2 O'
_chemical_formula_moiety 'C5 H6 N5 + , C4 H3 O4 - , H2 O'
_chemical_formula_sum 'C9 H11 N5 O5'
_chemical_formula_weight 269.23
_chemical_name_common 'Adeninium succinate hydrate'
_chemical_name_systematic
;
adeninium 3-carboxypropionate monohydrate
;
_space_group_IT_number 14
_symmetry_cell_setting monoclinic
_symmetry_space_group_name_Hall '-P 2ybc'
_symmetry_space_group_name_H-M 'P 1 21/c 1'
_atom_sites_solution_hydrogens geom
_atom_sites_solution_primary direct
_atom_sites_solution_secondary difmap
_audit_creation_method SHELXL97
_cell_angle_alpha 90.00
_cell_angle_beta 100.503(5)
_cell_angle_gamma 90.00
_cell_formula_units_Z 4
_cell_length_a 9.539(3)
_cell_length_b 17.149(6)
_cell_length_c 7.450(3)
_cell_measurement_reflns_used 8119
_cell_measurement_temperature 294(2)
_cell_measurement_theta_max 28.02
_cell_measurement_theta_min 2.47
_cell_volume 1198.3(7)
_computing_cell_refinement 'SAINT (Bruker, 2001)'
_computing_data_collection 'SMART (Bruker, 2001)'
_computing_data_reduction SAINT
_computing_molecular_graphics 'DIAMOND (Brandenburg & Putz, 2005)'
_computing_publication_material SHELXL97
_computing_structure_refinement 'SHELXL97 (Sheldrick, 1997)'
_computing_structure_solution 'SHELXS97 (Sheldrick, 1997)'
_diffrn_ambient_temperature 294(2)
_diffrn_measured_fraction_theta_full 1.000
_diffrn_measured_fraction_theta_max 1.000
_diffrn_measurement_device 'Bruker SMART APEX CCD area-detector'
_diffrn_measurement_device_type 'Bruker SMART APEX CCD area-detector'
_diffrn_measurement_method \w
_diffrn_radiation_monochromator graphite
_diffrn_radiation_source 'fine-focus sealed tube'
_diffrn_radiation_type MoK\a
_diffrn_radiation_wavelength 0.71073
_diffrn_reflns_av_R_equivalents 0.0242
_diffrn_reflns_av_sigmaI/netI 0.0178
_diffrn_reflns_limit_h_max 11
_diffrn_reflns_limit_h_min -11
_diffrn_reflns_limit_k_max 20
_diffrn_reflns_limit_k_min -20
_diffrn_reflns_limit_l_max 8
_diffrn_reflns_limit_l_min -8
_diffrn_reflns_number 10914
_diffrn_reflns_theta_full 25.00
_diffrn_reflns_theta_max 25.00
_diffrn_reflns_theta_min 2.17
_diffrn_standards_number 0
_exptl_absorpt_coefficient_mu 0.124
_exptl_absorpt_correction_T_max 0.98
_exptl_absorpt_correction_T_min 0.97
_exptl_absorpt_correction_type multi-scan
_exptl_absorpt_process_details '(SABABS; Bruker, 2001)'
_exptl_crystal_colour colourless
_exptl_crystal_density_diffrn 1.492
_exptl_crystal_density_method 'not measured'
_exptl_crystal_description needle
_exptl_crystal_F_000 560
_exptl_crystal_size_max 0.25
_exptl_crystal_size_mid 0.15
_exptl_crystal_size_min 0.07
_refine_diff_density_max 0.205
_refine_diff_density_min -0.243
_refine_ls_extinction_coef 0.014(3)
_refine_ls_extinction_expression Fc^*^=kFc[1+0.001xFc^2^\l^3^/sin(2\q)]^-1/4^
_refine_ls_extinction_method 'SHELXL97 (Sheldrick, 1997)'
_refine_ls_goodness_of_fit_ref 1.156
_refine_ls_hydrogen_treatment mixed
_refine_ls_matrix_type full
_refine_ls_number_parameters 197
_refine_ls_number_reflns 2112
_refine_ls_number_restraints 4
_refine_ls_restrained_S_all 1.164
_refine_ls_R_factor_all 0.0461
_refine_ls_R_factor_gt 0.0438
_refine_ls_shift/su_max 0.000
_refine_ls_shift/su_mean 0.000
_refine_ls_structure_factor_coef Fsqd
_refine_ls_weighting_details 'calc w = 1/[\s^2^(Fo^2^)+(0.0786P)^2^+0.1186P] where P=(Fo^2^+2Fc^2^)/3'
_refine_ls_weighting_scheme calc
_refine_ls_wR_factor_gt 0.1199
_refine_ls_wR_factor_ref 0.1240
_reflns_number_gt 1934
_reflns_number_total 2112
_reflns_threshold_expression I>2\s(I)
_cod_data_source_file ga3054.cif
_cod_data_source_block II
_cod_original_sg_symbol_H-M 'P 21/c'
_cod_database_code 2016033
_cod_database_fobs_code 2016033

loop_
_symmetry_equiv_pos_as_xyz
'x, y, z'
'-x, y+1/2, -z+1/2'
'-x, -y, -z'
'x, -y-1/2, z-1/2'

loop_
_atom_site_type_symbol
_atom_site_label
_atom_site_fract_x
_atom_site_fract_y
_atom_site_fract_z
_atom_site_U_iso_or_equiv
_atom_site_adp_type
_atom_site_calc_flag
_atom_site_refinement_flags
_atom_site_occupancy
C C2 0.30508(17) 0.71386(10) 0.8304(2) 0.0553(4) Uani d . 1
H H2 0.3819 0.7387 0.7940 0.066 Uiso calc R 1
C C4 0.09829(16) 0.71472(9) 0.92531(18) 0.0451(4) Uani d . 1
C C5 0.09084(14) 0.63397(8) 0.93719(18) 0.0429(3) Uani d . 1
C C6 0.20234(15) 0.58941(8) 0.88586(18) 0.0434(3) Uani d . 1
C C8 -0.09487(17) 0.67875(9) 1.0206(2) 0.0530(4) Uani d . 1
H H8 -0.1811 0.6823 1.0617 0.064 Uiso calc R 1
N N1 0.30705(13) 0.63444(8) 0.83389(17) 0.0506(3) Uani d D 1
H H1N 0.3853(15) 0.6137(12) 0.797(2) 0.073(6) Uiso d D 1
N N3 0.20488(15) 0.75821(8) 0.87348(19) 0.0541(4) Uani d . 1
N N7 -0.03211(13) 0.61135(7) 0.99833(17) 0.0499(3) Uani d . 1
N N9 -0.02190(14) 0.74226(8) 0.97801(19) 0.0508(3) Uani d . 1
H H9N -0.043(2) 0.7913(16) 0.982(3) 0.078(6) Uiso d . 1
N N10 0.21206(15) 0.51274(7) 0.88423(18) 0.0514(3) Uani d . 1
H H10A 0.292(2) 0.4910(14) 0.854(3) 0.081(6) Uiso d . 1
H H10B 0.139(2) 0.4825(11) 0.919(2) 0.061(5) Uiso d . 1
C C11 0.56012(16) 0.49986(9) 0.7303(2) 0.0493(4) Uani d . 1
C C12 0.68762(16) 0.46488(9) 0.6682(2) 0.0484(4) Uani d . 1
H H12 0.6942 0.4109 0.6776 0.058 Uiso calc R 1
C C13 0.79349(16) 0.49941(9) 0.6012(2) 0.0487(4) Uani d . 1
H H13 0.8625 0.4653 0.5741 0.058 Uiso calc R 1
C C14 0.81954(16) 0.58309(8) 0.5628(2) 0.0490(4) Uani d . 1
O O1 0.54367(12) 0.57392(7) 0.72622(18) 0.0643(4) Uani d . 1
O O2 0.47499(13) 0.45476(7) 0.78448(17) 0.0641(4) Uani d . 1
O O3 0.73222(12) 0.63797(6) 0.59543(17) 0.0601(3) Uani d D 1
H H3O 0.6612(18) 0.6208(13) 0.646(3) 0.082(6) Uiso d D 1
O O4 0.92546(14) 0.59986(7) 0.4990(2) 0.0721(4) Uani d . 1
O O1W 0.5899(2) 0.70336(11) 0.1990(3) 0.1047(6) Uani d D 1
H H1W 0.539(4) 0.6619(16) 0.155(4) 0.23(2) Uiso d D 1
H H2W 0.6375 0.7020 0.3096 0.098 Uiso d D 1

loop_
_atom_site_aniso_label
_atom_site_aniso_U_11
_atom_site_aniso_U_22
_atom_site_aniso_U_33
_atom_site_aniso_U_12
_atom_site_aniso_U_13
_atom_site_aniso_U_23
C2 0.0496(8) 0.0480(9) 0.0735(10) -0.0027(7) 0.0252(7) 0.0074(7)
C4 0.0428(8) 0.0422(8) 0.0521(7) 0.0039(6) 0.0133(6) 0.0016(6)
C5 0.0398(7) 0.0405(8) 0.0509(7) -0.0001(6) 0.0148(5) 0.0014(5)
C6 0.0411(7) 0.0414(8) 0.0504(7) 0.0008(5) 0.0152(5) 0.0012(5)
C8 0.0444(8) 0.0491(9) 0.0699(9) 0.0028(6) 0.0222(7) 0.0006(7)
N1 0.0447(7) 0.0463(7) 0.0664(8) 0.0016(5) 0.0250(6) 0.0039(5)
N3 0.0522(7) 0.0426(7) 0.0718(8) -0.0008(5) 0.0228(6) 0.0056(5)
N7 0.0418(7) 0.0453(7) 0.0673(7) 0.0007(5) 0.0219(5) 0.0010(5)
N9 0.0472(7) 0.0407(7) 0.0680(8) 0.0070(5) 0.0196(6) 0.0008(5)
N10 0.0475(7) 0.0390(7) 0.0733(8) 0.0020(5) 0.0263(6) -0.0004(5)
C11 0.0452(8) 0.0478(9) 0.0584(8) 0.0009(6) 0.0186(6) 0.0012(6)
C12 0.0507(8) 0.0354(7) 0.0625(8) 0.0043(6) 0.0191(7) 0.0022(6)
C13 0.0466(8) 0.0389(7) 0.0649(8) 0.0059(6) 0.0215(6) -0.0027(6)
C14 0.0464(8) 0.0399(8) 0.0649(8) -0.0008(6) 0.0211(6) -0.0046(6)
O1 0.0554(7) 0.0455(7) 0.1020(9) 0.0072(5) 0.0410(6) 0.0024(5)
O2 0.0581(7) 0.0524(7) 0.0905(8) -0.0028(5) 0.0367(6) 0.0046(5)
O3 0.0559(7) 0.0361(6) 0.0964(9) 0.0025(5) 0.0354(6) -0.0006(5)
O4 0.0662(8) 0.0469(6) 0.1172(10) -0.0053(5) 0.0541(7) -0.0034(6)
O1W 0.0806(11) 0.0699(10) 0.1677(17) -0.0015(8) 0.0334(10) 0.0091(11)

loop_
_atom_type_symbol
_atom_type_description
_atom_type_scat_dispersion_real
_atom_type_scat_dispersion_imag
_atom_type_scat_source
C C 0.0033 0.0016 'International Tables Vol C Tables 4.2.6.8 and 6.1.1.4'
H H 0.0000 0.0000 'International Tables Vol C Tables 4.2.6.8 and 6.1.1.4'
N N 0.0061 0.0033 'International Tables Vol C Tables 4.2.6.8 and 6.1.1.4'
O O 0.0106 0.0060 'International Tables Vol C Tables 4.2.6.8 and 6.1.1.4'

loop_
_geom_angle_atom_site_label_1
_geom_angle_atom_site_label_2
_geom_angle_atom_site_label_3
_geom_angle
_geom_angle_publ_flag
N3 C2 N1 125.83(14) ?
N3 C2 H2 117.1 ?
N1 C2 H2 117.1 ?
N9 C4 N3 126.76(14) ?
N9 C4 C5 105.75(13) ?
N3 C4 C5 127.48(13) ?
N7 C5 C4 110.81(12) ?
N7 C5 C6 131.15(13) ?
C4 C5 C6 118.04(12) ?
N10 C6 N1 120.16(13) ?
N10 C6 C5 126.69(13) ?
N1 C6 C5 113.15(13) ?
N7 C8 N9 113.99(14) ?
N7 C8 H8 123.0 ?
N9 C8 H8 123.0 ?
C2 N1 C6 124.03(13) y
C2 N1 H1N 113.1(14) ?
C6 N1 H1N 122.9(14) ?
C2 N3 C4 111.45(13) ?
C8 N7 C5 103.01(12) ?
C8 N9 C4 106.44(13) ?
C8 N9 H9N 129.6(16) ?
C4 N9 H9N 123.9(16) ?
C6 N10 H10A 118.3(15) ?
C6 N10 H10B 119.3(12) ?
H10A N10 H10B 122.3(19) ?
O2 C11 O1 122.79(14) y
O2 C11 C12 117.76(14) y
O1 C11 C12 119.45(13) y
C13 C12 C11 130.10(14) ?
C13 C12 H12 115.0 ?
C11 C12 H12 115.0 ?
C12 C13 C14 131.14(14) ?
C12 C13 H13 114.4 ?
C14 C13 H13 114.4 ?
O4 C14 O3 120.04(14) y
O4 C14 C13 118.51(13) y
O3 C14 C13 121.45(13) y
C14 O3 H3O 113.8(16) ?
H1W O1W H2W 119 ?

loop_
_geom_bond_atom_site_label_1
_geom_bond_atom_site_label_2
_geom_bond_distance
_geom_bond_publ_flag
C2 N3 1.307(2) ?
C2 N1 1.362(2) ?
C2 H2 0.9300 ?
C4 N9 1.362(2) ?
C4 N3 1.372(2) ?
C4 C5 1.390(2) ?
C5 N7 1.3886(18) ?
C5 C6 1.418(2) ?
C6 N10 1.318(2) ?
C6 N1 1.3730(19) ?
C8 N7 1.326(2) ?
C8 N9 1.361(2) ?
C8 H8 0.9300 ?
N1 H1N 0.914(10) ?
N9 H9N 0.87(3) ?
N10 H10A 0.91(2) ?
N10 H10B 0.943(19) ?
C11 O2 1.2410(19) y
C11 O1 1.279(2) y
C11 C12 1.503(2) ?
C12 C13 1.343(2) ?
C12 H12 0.9300 ?
C13 C14 1.493(2) ?
C13 H13 0.9300 ?
C14 O4 1.2266(19) ?
C14 O3 1.3087(18) ?
O3 H3O 0.883(10) ?
O1W H1W 0.89(3) ?
O1W H2W 0.87 ?

loop_
_geom_hbond_atom_site_label_D
_geom_hbond_atom_site_label_H
_geom_hbond_atom_site_label_A
_geom_hbond_site_symmetry_A
_geom_hbond_distance_DH
_geom_hbond_distance_HA
_geom_hbond_distance_DA
_geom_hbond_angle_DHA
N1 H1N O1 . 0.914(10) 1.821(16) 2.734(2) 179(2)
N9 H9N O4 4_476 0.87(3) 1.90(3) 2.763(2) 176(2)
N10 H10A O2 . 0.91(2) 2.01(2) 2.917(2) 174(2)
N10 H10B N7 3_567 0.943(19) 2.06(2) 2.964(2) 161(2)
O3 H3O O1 . 0.883(10) 1.583(11) 2.4557(17) 169(2)
O1W H1W O2 3_666 0.89(3) 2.06(2) 2.789(2) 138(2)
O1W H2W O3 . 0.87 2.42 3.219(3) 154
C2 H2 O1W 4_576 0.93 2.44 3.365(3) 176.7
C13 H13 O4 3_766 0.93 2.46 3.372(2) 168.0

loop_
_geom_torsion_atom_site_label_1
_geom_torsion_atom_site_label_2
_geom_torsion_atom_site_label_3
_geom_torsion_atom_site_label_4
_geom_torsion
_geom_torsion_publ_flag
N9 C4 C5 N7 -0.55(16) ?
N3 C4 C5 N7 178.76(14) ?
N9 C4 C5 C6 178.68(12) ?
N3 C4 C5 C6 -2.0(2) ?
N7 C5 C6 N10 0.6(2) ?
C4 C5 C6 N10 -178.43(14) ?
N7 C5 C6 N1 -179.49(13) ?
C4 C5 C6 N1 1.46(18) ?
N3 C2 N1 C6 -0.6(2) ?
N10 C6 N1 C2 179.56(14) ?
C5 C6 N1 C2 -0.3(2) ?
N1 C2 N3 C4 0.3(2) ?
N9 C4 N3 C2 -179.76(14) ?
C5 C4 N3 C2 1.1(2) ?
N9 C8 N7 C5 0.20(18) ?
C4 C5 N7 C8 0.23(16) ?
C6 C5 N7 C8 -178.87(15) ?
N7 C8 N9 C4 -0.55(19) ?
N3 C4 N9 C8 -178.68(14) ?
C5 C4 N9 C8 0.64(16) ?
O2 C11 C12 C13 178.74(15) ?
O1 C11 C12 C13 -1.5(2) ?
C11 C12 C13 C14 -1.2(3) y
C12 C13 C14 O4 -179.32(17) ?
C12 C13 C14 O3 0.6(3) ?

loop_
_cod_related_entry_id
_cod_related_entry_database
_cod_related_entry_code
1 ChemSpider 30654063
